data_7022506
loop_
_publ_author_name
'Wang, Kun'
'Wang, Yan-Qin'
'Zhang, Xiu-Mei'
'Gao, En-Qing'

_publ_section_title
;
 Ferromagnetic interactions through double hydrogen bonding bridges in
 manganese(II) coordination polymers.
;
_journal_issue 13
_journal_name_full 'Dalton transactions (Cambridge, England : 2003)'
_journal_page_first 4533
_journal_page_last 4538
_journal_paper_doi 10.1039/c2dt32826g
_journal_volume 42
_journal_year 2013
_chemical_formula_sum 'C18 H20 Mn N4 O6 S2'
_chemical_formula_weight 507.44
_chemical_name_systematic
;
?
;
_space_group_IT_number 2
_symmetry_cell_setting triclinic
_symmetry_space_group_name_Hall '-P 1'
_symmetry_space_group_name_H-M 'P -1'
_atom_sites_solution_hydrogens geom
_atom_sites_solution_primary direct
_atom_sites_solution_secondary difmap
_audit_creation_method SHELXL-97
_cell_angle_alpha 53.692(17)
_cell_angle_beta 69.966(11)
_cell_angle_gamma 81.833(9)
_cell_formula_units_Z 1
_cell_length_a 5.5469(18)
_cell_length_b 10.583(3)
_cell_length_c 12.227(3)
_cell_measurement_reflns_used 3821
_cell_measurement_temperature 296(2)
_cell_measurement_theta_max 28.28
_cell_measurement_theta_min 3.55
_cell_volume 541.6(3)
_computing_cell_refinement 'Bruker SMART'
_computing_data_collection 'Bruker SMART'
_computing_data_reduction 'Bruker SMART'
_computing_molecular_graphics 'Bruker SHELXTL'
_computing_publication_material 'Bruker SHELXTL'
_computing_structure_refinement 'Bruker SHELXTL'
_computing_structure_solution 'Bruker SHELXTL'
_diffrn_ambient_temperature 296(2)
_diffrn_measured_fraction_theta_full 0.994
_diffrn_measured_fraction_theta_max 0.994
_diffrn_measurement_device_type 'CCD area detector'
_diffrn_measurement_method 'phi and omega scans'
_diffrn_radiation_monochromator graphite
_diffrn_radiation_source 'fine-focus sealed tube'
_diffrn_radiation_type MoK\a
_diffrn_radiation_wavelength 0.71073
_diffrn_reflns_av_R_equivalents 0.0154
_diffrn_reflns_av_sigmaI/netI 0.0180
_diffrn_reflns_limit_h_max 6
_diffrn_reflns_limit_h_min -6
_diffrn_reflns_limit_k_max 12
_diffrn_reflns_limit_k_min -10
_diffrn_reflns_limit_l_max 14
_diffrn_reflns_limit_l_min -14
_diffrn_reflns_number 5048
_diffrn_reflns_theta_full 24.99
_diffrn_reflns_theta_max 24.99
_diffrn_reflns_theta_min 2.10
_exptl_absorpt_coefficient_mu 0.845
_exptl_absorpt_correction_T_max 0.9590
_exptl_absorpt_correction_T_min 0.8492
_exptl_absorpt_correction_type multi-scan
_exptl_absorpt_process_details 'SADABS (Bruker, 2007)'
_exptl_crystal_colour yellow
_exptl_crystal_density_diffrn 1.556
_exptl_crystal_density_method 'not measured'
_exptl_crystal_description rectangular
_exptl_crystal_F_000 261
_exptl_crystal_size_max 0.20
_exptl_crystal_size_mid 0.10
_exptl_crystal_size_min 0.05
_refine_diff_density_max 0.377
_refine_diff_density_min -0.333
_refine_diff_density_rms 0.058
_refine_ls_extinction_method none
_refine_ls_goodness_of_fit_ref 1.126
_refine_ls_hydrogen_treatment mixed
_refine_ls_matrix_type full
_refine_ls_number_parameters 148
_refine_ls_number_reflns 1904
_refine_ls_number_restraints 2
_refine_ls_restrained_S_all 1.135
_refine_ls_R_factor_all 0.0291
_refine_ls_R_factor_gt 0.0276
_refine_ls_shift/su_max 0.000
_refine_ls_shift/su_mean 0.000
_refine_ls_structure_factor_coef Fsqd
_refine_ls_weighting_details 'calc w=1/[\s^2^(Fo^2^)+(0.0343P)^2^+0.2720P] where P=(Fo^2^+2Fc^2^)/3'
_refine_ls_weighting_scheme calc
_refine_ls_wR_factor_gt 0.0746
_refine_ls_wR_factor_ref 0.0755
_reflns_number_gt 1802
_reflns_number_total 1904
_reflns_threshold_expression >2sigma(I)
_cod_data_source_file c2dt32826g.txt
_cod_data_source_block 3
_cod_depositor_comments
;
The following automatic conversions were performed:

'_symmetry_cell_setting' value 'Triclinic' changed to 'triclinic'
according to /home/saulius/struct/CIF-dictionaries/cif_core.dic
dictionary named 'cif_core.dic' version 2.4.2 from 2011-04-26.

Automatic conversion script
Id: cif_fix_values 1891 2012-01-12 08:04:46Z andrius 
;
_cod_original_cell_volume 541.7(3)
_cod_original_sg_symbol_H-M 'P-1 '
_cod_database_code 7022506

loop_
_symmetry_equiv_pos_as_xyz
'x, y, z'
'-x, -y, -z'

loop_
_atom_site_label
_atom_site_type_symbol
_atom_site_fract_x
_atom_site_fract_y
_atom_site_fract_z
_atom_site_U_iso_or_equiv
_atom_site_adp_type
_atom_site_occupancy
_atom_site_symmetry_multiplicity
_atom_site_calc_flag
_atom_site_refinement_flags
Mn1 Mn 0.5000 0.5000 0.5000 0.02782(14) Uani 1 2 d SU
C1 C 0.3253(4) 0.2601(2) 0.83116(19) 0.0298(4) Uani 1 1 d .
C2 C 0.3818(3) 0.2034(2) 0.96629(18) 0.0272(4) Uani 1 1 d .
C3 C 0.5528(4) 0.2901(2) 0.9622(2) 0.0348(4) Uani 1 1 d .
H3A H 0.6218 0.3891 0.8788 0.042 Uiso 1 1 calc R
C4 C 0.6212(4) 0.2297(2) 1.0819(2) 0.0354(4) Uani 1 1 d .
H4A H 0.7343 0.2890 1.0795 0.042 Uiso 1 1 calc R
C5 C 0.3511(4) 0.0013(2) 1.2103(2) 0.0325(4) Uani 1 1 d .
H5A H 0.2827 -0.0967 1.2954 0.039 Uiso 1 1 calc R
C6 C 0.2729(4) 0.0581(2) 1.09468(19) 0.0307(4) Uani 1 1 d .
H6A H 0.1491 0.0006 1.1019 0.037 Uiso 1 1 calc R
C7 C 0.6189(4) 0.0161(3) 1.3262(2) 0.0353(4) Uani 1 1 d .
H7A H 0.7897 0.0641 1.2915 0.042 Uiso 1 1 calc R
H7B H 0.6326 -0.0955 1.3704 0.042 Uiso 1 1 calc R
C8 C 0.4453(4) 0.0386(2) 1.43807(19) 0.0335(4) Uani 1 1 d .
H8B H 0.2736 -0.0089 1.4737 0.040 Uiso 1 1 calc R
H8C H 0.4339 0.1499 1.3960 0.040 Uiso 1 1 calc R
C9 C 0.8833(4) 0.3579(2) 0.3426(2) 0.0334(4) Uani 1 1 d U
O1 O 0.4998(3) 0.35426(16) 0.71602(13) 0.0365(3) Uani 1 1 d .
O2 O 0.1238(3) 0.20695(19) 0.84511(15) 0.0475(4) Uani 1 1 d .
O3 O 0.1687(3) 0.34575(19) 0.57021(17) 0.0420(4) Uani 1 1 d .
H1 H 0.096(6) 0.299(3) 0.656(3) 0.063 Uiso 1 1 d .
H2 H 0.065(6) 0.369(3) 0.530(3) 0.063 Uiso 1 1 d .
N1 N 0.7843(4) 0.3525(2) 0.44625(19) 0.0429(4) Uani 1 1 d U
N4 N 0.5254(3) 0.08554(18) 1.20222(15) 0.0294(3) Uani 1 1 d .
S1 S 1.02282(13) 0.36578(8) 0.19786(7) 0.0569(2) Uani 1 1 d U

loop_
_atom_site_aniso_label
_atom_site_aniso_U_11
_atom_site_aniso_U_22
_atom_site_aniso_U_33
_atom_site_aniso_U_23
_atom_site_aniso_U_13
_atom_site_aniso_U_12
Mn1 0.0316(2) 0.0302(2) 0.0176(2) -0.01058(17) -0.00959(16) 0.00016(16)
C1 0.0362(10) 0.0290(9) 0.0219(9) -0.0125(8) -0.0120(8) 0.0028(8)
C2 0.0315(9) 0.0300(9) 0.0192(8) -0.0143(8) -0.0077(7) 0.0028(7)
C3 0.0422(11) 0.0311(10) 0.0220(9) -0.0098(8) -0.0088(8) -0.0063(8)
C4 0.0414(11) 0.0378(11) 0.0269(10) -0.0170(9) -0.0106(8) -0.0078(8)
C5 0.0417(10) 0.0282(9) 0.0204(9) -0.0106(8) -0.0073(8) -0.0032(8)
C6 0.0371(10) 0.0324(10) 0.0205(9) -0.0139(8) -0.0078(8) -0.0040(8)
C7 0.0425(11) 0.0434(11) 0.0233(9) -0.0189(9) -0.0173(8) 0.0083(9)
C8 0.0395(10) 0.0377(10) 0.0247(10) -0.0170(8) -0.0152(8) 0.0050(8)
C9 0.0355(10) 0.0322(10) 0.0330(9) -0.0186(9) -0.0113(8) -0.0005(8)
O1 0.0391(7) 0.0426(8) 0.0178(6) -0.0107(6) -0.0095(6) -0.0048(6)
O2 0.0483(9) 0.0556(9) 0.0297(8) -0.0151(7) -0.0156(7) -0.0145(7)
O3 0.0416(8) 0.0486(9) 0.0341(8) -0.0192(7) -0.0174(7) -0.0046(7)
N1 0.0479(10) 0.0446(10) 0.0378(10) -0.0261(8) -0.0126(8) 0.0065(8)
N4 0.0362(8) 0.0337(8) 0.0199(7) -0.0161(7) -0.0104(6) 0.0039(7)
S1 0.0648(4) 0.0679(4) 0.0425(3) -0.0398(3) 0.0029(3) -0.0196(3)

loop_
_atom_type_symbol
_atom_type_description
_atom_type_scat_dispersion_real
_atom_type_scat_dispersion_imag
_atom_type_scat_source
C C 0.0033 0.0016 'International Tables Vol C Tables 4.2.6.8 and 6.1.1.4'
H H 0.0000 0.0000 'International Tables Vol C Tables 4.2.6.8 and 6.1.1.4'
Mn Mn 0.3368 0.7283 'International Tables Vol C Tables 4.2.6.8 and 6.1.1.4'
N N 0.0061 0.0033 'International Tables Vol C Tables 4.2.6.8 and 6.1.1.4'
O O 0.0106 0.0060 'International Tables Vol C Tables 4.2.6.8 and 6.1.1.4'
S S 0.1246 0.1234 'International Tables Vol C Tables 4.2.6.8 and 6.1.1.4'

loop_
_geom_angle_atom_site_label_1
_geom_angle_atom_site_label_2
_geom_angle_atom_site_label_3
_geom_angle
_geom_angle_site_symmetry_1
_geom_angle_site_symmetry_3
O1 Mn1 O1 180.000(1) 2_666 .
O1 Mn1 O3 92.32(6) 2_666 .
O1 Mn1 O3 87.68(6) . .
O1 Mn1 O3 87.68(6) 2_666 2_666
O1 Mn1 O3 92.32(6) . 2_666
O3 Mn1 O3 180.00(10) . 2_666
O1 Mn1 N1 88.94(6) 2_666 .
O1 Mn1 N1 91.06(6) . .
O3 Mn1 N1 91.73(7) . .
O3 Mn1 N1 88.27(7) 2_666 .
O1 Mn1 N1 91.06(6) 2_666 2_666
O1 Mn1 N1 88.94(6) . 2_666
O3 Mn1 N1 88.27(7) . 2_666
O3 Mn1 N1 91.73(7) 2_666 2_666
N1 Mn1 N1 180.000(1) . 2_666
O2 C1 O1 127.66(17) . .
O2 C1 C2 118.09(16) . .
O1 C1 C2 114.21(16) . .
C3 C2 C6 118.80(17) . .
C3 C2 C1 120.67(16) . .
C6 C2 C1 120.42(17) . .
C4 C3 C2 119.86(18) . .
C4 C3 H3A 120.1 . .
C2 C3 H3A 120.1 . .
N4 C4 C3 120.45(18) . .
N4 C4 H4A 119.8 . .
C3 C4 H4A 119.8 . .
N4 C5 C6 120.91(17) . .
N4 C5 H5A 119.5 . .
C6 C5 H5A 119.5 . .
C5 C6 C2 119.14(18) . .
C5 C6 H6A 120.4 . .
C2 C6 H6A 120.4 . .
N4 C7 C8 113.04(15) . .
N4 C7 H7A 109.0 . .
C8 C7 H7A 109.0 . .
N4 C7 H7B 109.0 . .
C8 C7 H7B 109.0 . .
H7A C7 H7B 107.8 . .
C7 C8 C8 109.2(2) . 2_658
C7 C8 H8B 109.8 . .
C8 C8 H8B 109.8 2_658 .
C7 C8 H8C 109.8 . .
C8 C8 H8C 109.8 2_658 .
H8B C8 H8C 108.3 . .
N1 C9 S1 179.7(2) . .
C1 O1 Mn1 130.64(12) . .
Mn1 O3 H1 110(2) . .
Mn1 O3 H2 126(2) . .
H1 O3 H2 110(3) . .
C9 N1 Mn1 134.08(16) . .
C4 N4 C5 120.67(15) . .
C4 N4 C7 119.77(16) . .
C5 N4 C7 119.53(16) . .

loop_
_geom_bond_atom_site_label_1
_geom_bond_atom_site_label_2
_geom_bond_distance
_geom_bond_site_symmetry_2
Mn1 O1 2.1283(14) 2_666
Mn1 O1 2.1283(14) .
Mn1 O3 2.2112(17) .
Mn1 O3 2.2112(17) 2_666
Mn1 N1 2.2721(19) .
Mn1 N1 2.2721(19) 2_666
C1 O2 1.236(2) .
C1 O1 1.261(2) .
C1 C2 1.522(2) .
C2 C3 1.381(3) .
C2 C6 1.396(3) .
C3 C4 1.377(3) .
C3 H3A 0.9300 .
C4 N4 1.346(3) .
C4 H4A 0.9300 .
C5 N4 1.347(3) .
C5 C6 1.374(3) .
C5 H5A 0.9300 .
C6 H6A 0.9300 .
C7 N4 1.490(2) .
C7 C8 1.507(3) .
C7 H7A 0.9700 .
C7 H7B 0.9700 .
C8 C8 1.534(3) 2_658
C8 H8B 0.9700 .
C8 H8C 0.9700 .
C9 N1 1.165(3) .
C9 S1 1.626(2) .
O3 H1 0.81(3) .
O3 H2 0.80(3) .

loop_
_geom_hbond_atom_site_label_D
_geom_hbond_atom_site_label_H
_geom_hbond_atom_site_label_A
_geom_hbond_distance_DH
_geom_hbond_distance_HA
_geom_hbond_distance_DA
_geom_hbond_angle_DHA
_geom_hbond_site_symmetry_A
O3 H1 O2 0.81(3) 1.96(3) 2.683(2) 148(3) .
O3 H2 N1 0.80(3) 2.21(3) 2.982(2) 162(3) 1_455

loop_
_geom_torsion_atom_site_label_1
_geom_torsion_atom_site_label_2
_geom_torsion_atom_site_label_3
_geom_torsion_atom_site_label_4
_geom_torsion
_geom_torsion_site_symmetry_1
_geom_torsion_site_symmetry_4
O2 C1 C2 C3 -159.46(19) . .
O1 C1 C2 C3 22.8(3) . .
O2 C1 C2 C6 24.3(3) . .
O1 C1 C2 C6 -153.39(18) . .
C6 C2 C3 C4 2.7(3) . .
C1 C2 C3 C4 -173.55(18) . .
C2 C3 C4 N4 1.0(3) . .
N4 C5 C6 C2 1.7(3) . .
C3 C2 C6 C5 -4.1(3) . .
C1 C2 C6 C5 172.21(17) . .
N4 C7 C8 C8 179.2(2) . 2_658
O2 C1 O1 Mn1 14.7(3) . .
C2 C1 O1 Mn1 -167.88(12) . .
O1 Mn1 O1 C1 126(100) 2_666 .
O3 Mn1 O1 C1 -20.04(18) . .
O3 Mn1 O1 C1 159.96(18) 2_666 .
N1 Mn1 O1 C1 -111.73(18) . .
N1 Mn1 O1 C1 68.27(18) 2_666 .
S1 C9 N1 Mn1 106(47) . .
O1 Mn1 N1 C9 -0.3(2) 2_666 .
O1 Mn1 N1 C9 179.7(2) . .
O3 Mn1 N1 C9 92.0(2) . .
O3 Mn1 N1 C9 -88.0(2) 2_666 .
N1 Mn1 N1 C9 -85(100) 2_666 .
C3 C4 N4 C5 -3.5(3) . .
C3 C4 N4 C7 174.58(18) . .
C6 C5 N4 C4 2.1(3) . .
C6 C5 N4 C7 -175.99(17) . .
C8 C7 N4 C4 96.9(2) . .
C8 C7 N4 C5 -85.0(2) . .
